data_4078839
loop_
_publ_author_name
'Sivaram, Haresh'
'Tan, Jackie'
'Huynh, Han Vinh'

_publ_section_title
;
 Syntheses, Characterizations, and a Preliminary Comparative Cytotoxicity
 Study of Gold(I) and Gold(III) Complexes Bearing Benzimidazole- and
 Pyrazole-Derived N-Heterocyclic Carbenes
;
_journal_issue 16
_journal_name_full Organometallics
_journal_page_first 5875
_journal_paper_doi 10.1021/om300444c
_journal_volume 31
_journal_year 2012
_chemical_formula_sum 'C24 H34 Au F6 N4 P'
_chemical_formula_weight 720.49
_chemical_name_systematic
; 
 ? 
;
_space_group_IT_number 14
_symmetry_cell_setting monoclinic
_symmetry_space_group_name_Hall '-P 2ybc'
_symmetry_space_group_name_H-M 'P 1 21/c 1'
_atom_sites_solution_hydrogens geom
_atom_sites_solution_primary direct
_atom_sites_solution_secondary difmap
_audit_creation_method SHELXL-97
_cell_angle_alpha 90.00
_cell_angle_beta 102.706(2)
_cell_angle_gamma 90.00
_cell_formula_units_Z 4
_cell_length_a 10.6027(13)
_cell_length_b 13.8516(16)
_cell_length_c 18.185(2)
_cell_measurement_reflns_used 954
_cell_measurement_temperature 100(2)
_cell_measurement_theta_max 27.40
_cell_measurement_theta_min 2.46
_cell_volume 2605.3(5)
_computing_cell_refinement 'Bruker SMART'
_computing_data_collection 'Bruker SMART'
_computing_data_reduction 'Bruker SAINT'
_computing_molecular_graphics 'Bruker SHELXTL'
_computing_publication_material 'Bruker SHELXTL'
_computing_structure_refinement 'SHELXL-97 (Sheldrick, 1997)'
_computing_structure_solution 'SHELXS-97 (Sheldrick, 1990)'
_diffrn_ambient_temperature 100(2)
_diffrn_measured_fraction_theta_full 0.998
_diffrn_measured_fraction_theta_max 0.998
_diffrn_measurement_device_type 'CCD area detector'
_diffrn_measurement_method 'phi and omega scans'
_diffrn_radiation_monochromator graphite
_diffrn_radiation_source 'fine-focus sealed tube'
_diffrn_radiation_type MoK\a
_diffrn_radiation_wavelength 0.71073
_diffrn_reflns_av_R_equivalents 0.0420
_diffrn_reflns_av_sigmaI/netI 0.0451
_diffrn_reflns_limit_h_max 13
_diffrn_reflns_limit_h_min -12
_diffrn_reflns_limit_k_max 17
_diffrn_reflns_limit_k_min -16
_diffrn_reflns_limit_l_max 23
_diffrn_reflns_limit_l_min -23
_diffrn_reflns_number 18346
_diffrn_reflns_theta_full 27.50
_diffrn_reflns_theta_max 27.50
_diffrn_reflns_theta_min 1.87
_exptl_absorpt_coefficient_mu 5.772
_exptl_absorpt_correction_T_max 0.4305
_exptl_absorpt_correction_T_min 0.2906
_exptl_absorpt_correction_type multi-scan
_exptl_absorpt_process_details 'Sadabs, (Sheldrick 2001)'
_exptl_crystal_colour COLOURLESS
_exptl_crystal_density_diffrn 1.837
_exptl_crystal_density_meas ?
_exptl_crystal_density_method 'not measured'
_exptl_crystal_description BLOCK
_exptl_crystal_F_000 1416
_exptl_crystal_size_max 0.40
_exptl_crystal_size_mid 0.20
_exptl_crystal_size_min 0.10
_refine_diff_density_max 1.983
_refine_diff_density_min -1.146
_refine_diff_density_rms 0.208
_refine_ls_extinction_method none
_refine_ls_goodness_of_fit_ref 1.137
_refine_ls_hydrogen_treatment constr
_refine_ls_matrix_type full
_refine_ls_number_parameters 329
_refine_ls_number_reflns 5976
_refine_ls_number_restraints 0
_refine_ls_restrained_S_all 1.137
_refine_ls_R_factor_all 0.0426
_refine_ls_R_factor_gt 0.0349
_refine_ls_shift/su_max 0.001
_refine_ls_shift/su_mean 0.000
_refine_ls_structure_factor_coef Fsqd
_refine_ls_weighting_details 'calc w=1/[\s^2^(Fo^2^)+(0.0505P)^2^+3.0924P] where P=(Fo^2^+2Fc^2^)/3'
_refine_ls_weighting_scheme calc
_refine_ls_wR_factor_gt 0.0854
_refine_ls_wR_factor_ref 0.0999
_reflns_number_gt 5214
_reflns_number_total 5976
_reflns_threshold_expression >2sigma(I)
_cod_data_source_file om300444c_si_002.cif
_cod_data_source_block '[Au(FPyr)(iPr2-bimy)]PF6(5)'
_cod_depositor_comments
;
The following automatic conversions were performed:

'_symmetry_cell_setting' value 'Monoclinic' changed to 'monoclinic'
according to /home/saulius/struct/CIF-dictionaries/cif_core.dic
dictionary named 'cif_core.dic' version 2.4.2 from
2011-04-26.

'_exptl_absorpt_correction_type' value 'Multi-scan'
changed to 'multi-scan' according to
/home/saulius/struct/CIF-dictionaries/cif_core.dic dictionary named
'cif_core.dic' version 2.4.2 from 2011-04-26.

Automatic conversion script
Id: cif_fix_values 1891 2012-01-12 08:04:46Z andrius 

The following automatic conversions were performed:

'_exptl_crystal_density_meas' value 'Not Measured' was changed to '?'
- the value is perceived as not measured.

Automatic conversion script
Id: cif_fix_values 3008 2015-01-20 13:52:24Z robertas 
;
_cod_original_sg_symbol_H-M P2(1)/c
_cod_database_code 4078839

loop_
_symmetry_equiv_pos_as_xyz
'x, y, z'
'-x, y+1/2, -z+1/2'
'-x, -y, -z'
'x, -y-1/2, z-1/2'

loop_
_atom_site_label
_atom_site_type_symbol
_atom_site_fract_x
_atom_site_fract_y
_atom_site_fract_z
_atom_site_U_iso_or_equiv
_atom_site_adp_type
_atom_site_occupancy
_atom_site_symmetry_multiplicity
_atom_site_calc_flag
_atom_site_refinement_flags
Au1 Au 0.449680(17) 0.644300(13) 0.049059(10) 0.01560(8) Uani 1 1 d .
N1 N 0.3806(4) 0.4730(3) 0.1343(2) 0.0165(9) Uani 1 1 d .
N2 N 0.5908(4) 0.4835(3) 0.1502(2) 0.0177(9) Uani 1 1 d .
N3 N 0.2895(4) 0.7971(3) -0.0427(2) 0.0196(9) Uani 1 1 d .
N4 N 0.2937(5) 0.8796(3) -0.0841(3) 0.0223(10) Uani 1 1 d .
C1 C 0.4784(5) 0.5255(4) 0.1154(3) 0.0174(10) Uani 1 1 d .
C2 C 0.4326(5) 0.3979(4) 0.1828(3) 0.0189(10) Uani 1 1 d .
C3 C 0.3743(6) 0.3300(4) 0.2218(3) 0.0215(11) Uani 1 1 d .
H3 H 0.2831 0.3265 0.2156 0.026 Uiso 1 1 calc R
C4 C 0.4571(6) 0.2679(4) 0.2702(3) 0.0275(12) Uani 1 1 d .
H4 H 0.4218 0.2220 0.2989 0.033 Uiso 1 1 calc R
C5 C 0.5915(6) 0.2721(4) 0.2774(3) 0.0261(12) Uani 1 1 d .
H5 H 0.6446 0.2274 0.3098 0.031 Uiso 1 1 calc R
C6 C 0.6498(6) 0.3396(4) 0.2385(3) 0.0232(12) Uani 1 1 d .
H6 H 0.7408 0.3417 0.2433 0.028 Uiso 1 1 calc R
C7 C 0.5669(5) 0.4038(4) 0.1920(3) 0.0176(10) Uani 1 1 d .
C8 C 0.2411(5) 0.4968(4) 0.1087(3) 0.0174(10) Uani 1 1 d .
H8 H 0.2352 0.5536 0.0741 0.021 Uiso 1 1 calc R
C9 C 0.1834(6) 0.5276(4) 0.1744(3) 0.0274(12) Uani 1 1 d .
H9A H 0.1722 0.4709 0.2045 0.041 Uiso 1 1 calc R
H9B H 0.0992 0.5581 0.1551 0.041 Uiso 1 1 calc R
H9C H 0.2414 0.5738 0.2059 0.041 Uiso 1 1 calc R
C10 C 0.1671(5) 0.4148(4) 0.0631(3) 0.0267(12) Uani 1 1 d .
H10A H 0.2093 0.3971 0.0222 0.040 Uiso 1 1 calc R
H10B H 0.0782 0.4355 0.0419 0.040 Uiso 1 1 calc R
H10C H 0.1661 0.3588 0.0960 0.040 Uiso 1 1 calc R
C11 C 0.7177(5) 0.5245(4) 0.1500(3) 0.0181(10) Uani 1 1 d .
H11 H 0.7033 0.5841 0.1183 0.022 Uiso 1 1 calc R
C12 C 0.7875(5) 0.5548(4) 0.2293(3) 0.0240(11) Uani 1 1 d .
H12A H 0.7374 0.6051 0.2478 0.036 Uiso 1 1 calc R
H12B H 0.8734 0.5800 0.2279 0.036 Uiso 1 1 calc R
H12C H 0.7966 0.4989 0.2630 0.036 Uiso 1 1 calc R
C13 C 0.7985(5) 0.4547(4) 0.1134(3) 0.0243(12) Uani 1 1 d .
H13A H 0.8227 0.3984 0.1462 0.036 Uiso 1 1 calc R
H13B H 0.8768 0.4876 0.1063 0.036 Uiso 1 1 calc R
H13C H 0.7475 0.4335 0.0644 0.036 Uiso 1 1 calc R
C14 C 0.4118(5) 0.7631(4) -0.0171(3) 0.0182(10) Uani 1 1 d .
C15 C 0.1720(5) 0.7738(4) -0.0160(3) 0.0232(11) Uani 1 1 d .
H15A H 0.1765 0.8055 0.0333 0.028 Uiso 1 1 calc R
H15B H 0.1682 0.7032 -0.0084 0.028 Uiso 1 1 calc R
C16 C 0.0493(5) 0.8060(4) -0.0707(3) 0.0252(12) Uani 1 1 d .
H16A H -0.0262 0.7970 -0.0476 0.030 Uiso 1 1 calc R
H16B H 0.0357 0.7668 -0.1173 0.030 Uiso 1 1 calc R
C17 C 0.0630(6) 0.9126(5) -0.0894(4) 0.0339(15) Uani 1 1 d .
H17A H -0.0180 0.9358 -0.1227 0.041 Uiso 1 1 calc R
H17B H 0.0790 0.9513 -0.0425 0.041 Uiso 1 1 calc R
C18 C 0.1751(6) 0.9249(5) -0.1286(4) 0.0324(14) Uani 1 1 d .
H18A H 0.1525 0.8949 -0.1792 0.039 Uiso 1 1 calc R
H18B H 0.1908 0.9945 -0.1351 0.039 Uiso 1 1 calc R
C19 C 0.4160(5) 0.8957(4) -0.0870(3) 0.0171(10) Uani 1 1 d .
C20 C 0.4624(6) 0.9764(4) -0.1290(3) 0.0297(13) Uani 1 1 d .
H20A H 0.4205 1.0376 -0.1195 0.036 Uiso 1 1 calc R
H20B H 0.4398 0.9632 -0.1838 0.036 Uiso 1 1 calc R
C21 C 0.6090(7) 0.9850(5) -0.1020(5) 0.0444(18) Uani 1 1 d .
H21A H 0.6427 1.0202 -0.1410 0.053 Uiso 1 1 calc R
H21B H 0.6272 1.0251 -0.0558 0.053 Uiso 1 1 calc R
C22 C 0.6815(6) 0.8949(6) -0.0856(4) 0.0444(18) Uani 1 1 d .
H22A H 0.7729 0.9113 -0.0634 0.053 Uiso 1 1 calc R
H22B H 0.6794 0.8613 -0.1339 0.053 Uiso 1 1 calc R
C23 C 0.6354(6) 0.8252(4) -0.0331(4) 0.0290(13) Uani 1 1 d .
H23A H 0.6653 0.7592 -0.0416 0.035 Uiso 1 1 calc R
H23B H 0.6738 0.8432 0.0198 0.035 Uiso 1 1 calc R
C24 C 0.4909(5) 0.8254(4) -0.0451(3) 0.0171(10) Uani 1 1 d .
P1 P 0.95733(14) 0.70700(11) 0.65568(8) 0.0236(3) Uani 1 1 d .
F1 F 1.0001(5) 0.7672(3) 0.7315(2) 0.0595(13) Uani 1 1 d .
F2 F 0.9948(6) 0.6116(3) 0.7031(2) 0.0661(15) Uani 1 1 d .
F3 F 0.9204(5) 0.6481(3) 0.5794(2) 0.0488(11) Uani 1 1 d .
F4 F 0.9208(6) 0.8036(3) 0.6094(3) 0.0786(18) Uani 1 1 d .
F5 F 1.1016(4) 0.7181(6) 0.6458(3) 0.091(2) Uani 1 1 d .
F6 F 0.8143(4) 0.7002(6) 0.6656(3) 0.086(2) Uani 1 1 d .

loop_
_atom_site_aniso_label
_atom_site_aniso_U_11
_atom_site_aniso_U_22
_atom_site_aniso_U_33
_atom_site_aniso_U_23
_atom_site_aniso_U_13
_atom_site_aniso_U_12
Au1 0.01563(11) 0.01551(12) 0.01507(11) 0.00356(7) 0.00210(7) 0.00048(7)
N1 0.015(2) 0.017(2) 0.019(2) 0.0039(17) 0.0048(17) 0.0015(16)
N2 0.014(2) 0.023(2) 0.016(2) 0.0043(17) 0.0018(17) 0.0007(17)
N3 0.023(2) 0.017(2) 0.018(2) 0.0044(17) 0.0034(18) 0.0019(17)
N4 0.027(2) 0.019(2) 0.019(2) 0.0090(18) 0.0010(19) 0.0028(18)
C1 0.019(2) 0.018(2) 0.016(2) 0.0015(19) 0.005(2) -0.0019(19)
C2 0.024(3) 0.016(2) 0.015(2) -0.001(2) 0.001(2) 0.001(2)
C3 0.025(3) 0.019(3) 0.018(3) 0.005(2) 0.000(2) -0.004(2)
C4 0.036(3) 0.018(3) 0.028(3) 0.008(2) 0.005(2) -0.005(2)
C5 0.031(3) 0.019(3) 0.024(3) 0.008(2) -0.002(2) 0.003(2)
C6 0.026(3) 0.015(3) 0.027(3) 0.004(2) 0.001(2) 0.004(2)
C7 0.022(3) 0.016(2) 0.013(2) 0.0007(19) -0.0003(19) 0.0000(19)
C8 0.015(2) 0.018(3) 0.019(2) 0.004(2) 0.0030(19) 0.0032(19)
C9 0.023(3) 0.027(3) 0.037(3) -0.002(2) 0.017(3) 0.000(2)
C10 0.020(3) 0.028(3) 0.027(3) 0.000(2) -0.005(2) 0.000(2)
C11 0.015(2) 0.021(3) 0.018(2) 0.003(2) 0.004(2) -0.0016(19)
C12 0.023(3) 0.022(3) 0.026(3) -0.001(2) 0.006(2) -0.002(2)
C13 0.019(3) 0.032(3) 0.023(3) -0.003(2) 0.006(2) -0.001(2)
C14 0.022(3) 0.016(2) 0.016(2) 0.0029(19) 0.002(2) 0.003(2)
C15 0.023(3) 0.020(3) 0.027(3) 0.003(2) 0.007(2) 0.001(2)
C16 0.020(3) 0.026(3) 0.028(3) 0.001(2) 0.003(2) -0.003(2)
C17 0.021(3) 0.034(4) 0.043(4) 0.020(3) 0.001(3) 0.004(2)
C18 0.024(3) 0.032(3) 0.037(3) 0.021(3) -0.001(2) 0.003(2)
C19 0.019(2) 0.019(3) 0.014(2) 0.0019(19) 0.0038(19) -0.001(2)
C20 0.031(3) 0.027(3) 0.031(3) 0.015(2) 0.006(3) -0.005(2)
C21 0.034(4) 0.038(4) 0.065(5) 0.025(3) 0.021(3) 0.003(3)
C22 0.026(3) 0.054(4) 0.053(4) 0.021(4) 0.008(3) -0.003(3)
C23 0.027(3) 0.025(3) 0.033(3) 0.006(3) 0.001(3) 0.002(2)
C24 0.020(3) 0.017(2) 0.015(2) -0.0010(19) 0.006(2) 0.001(2)
P1 0.0224(7) 0.0246(7) 0.0220(7) 0.0003(6) 0.0007(6) 0.0044(6)
F1 0.088(3) 0.044(2) 0.032(2) -0.0101(19) -0.019(2) 0.015(2)
F2 0.113(4) 0.027(2) 0.042(3) 0.0062(19) -0.019(3) 0.003(2)
F3 0.070(3) 0.042(2) 0.027(2) -0.0123(16) -0.005(2) 0.0145(19)
F4 0.126(5) 0.039(3) 0.045(3) 0.017(2) -0.036(3) -0.007(3)
F5 0.024(2) 0.203(7) 0.043(3) 0.009(4) 0.001(2) 0.003(3)
F6 0.026(2) 0.189(7) 0.046(3) 0.002(4) 0.012(2) 0.013(3)

loop_
_atom_type_symbol
_atom_type_description
_atom_type_scat_dispersion_real
_atom_type_scat_dispersion_imag
_atom_type_scat_source
C C 0.0033 0.0016 'International Tables Vol C Tables 4.2.6.8 and 6.1.1.4'
H H 0.0000 0.0000 'International Tables Vol C Tables 4.2.6.8 and 6.1.1.4'
N N 0.0061 0.0033 'International Tables Vol C Tables 4.2.6.8 and 6.1.1.4'
F F 0.0171 0.0103 'International Tables Vol C Tables 4.2.6.8 and 6.1.1.4'
P P 0.1023 0.0942 'International Tables Vol C Tables 4.2.6.8 and 6.1.1.4'
Au Au -2.0133 8.8022 'International Tables Vol C Tables 4.2.6.8 and 6.1.1.4'

loop_
_geom_angle_atom_site_label_1
_geom_angle_atom_site_label_2
_geom_angle_atom_site_label_3
_geom_angle
C1 Au1 C14 177.2(2)
C1 N1 C2 109.8(4)
C1 N1 C8 124.0(4)
C2 N1 C8 126.2(4)
C1 N2 C7 110.4(4)
C1 N2 C11 123.3(4)
C7 N2 C11 125.9(4)
C14 N3 N4 109.4(4)
C14 N3 C15 128.6(4)
N4 N3 C15 119.7(4)
C19 N4 N3 108.1(4)
C19 N4 C18 128.9(5)
N3 N4 C18 121.8(4)
N2 C1 N1 107.0(4)
N2 C1 Au1 129.1(4)
N1 C1 Au1 123.9(4)
N1 C2 C7 106.4(4)
N1 C2 C3 131.5(5)
C7 C2 C3 122.1(5)
C4 C3 C2 116.5(5)
C3 C4 C5 121.2(5)
C6 C5 C4 122.3(5)
C5 C6 C7 116.3(5)
N2 C7 C6 131.9(5)
N2 C7 C2 106.5(4)
C6 C7 C2 121.5(5)
N1 C8 C10 111.3(4)
N1 C8 C9 111.2(4)
C10 C8 C9 112.9(5)
N2 C11 C12 111.1(4)
N2 C11 C13 111.0(4)
C12 C11 C13 112.4(4)
N3 C14 C24 105.5(4)
N3 C14 Au1 122.3(4)
C24 C14 Au1 132.2(4)
N3 C15 C16 112.7(4)
C15 C16 C17 108.6(4)
C18 C17 C16 109.5(5)
N4 C18 C17 110.7(5)
N4 C19 C24 108.0(4)
N4 C19 C20 125.4(5)
C24 C19 C20 126.6(5)
C19 C20 C21 108.7(5)
C22 C21 C20 116.8(6)
C21 C22 C23 116.4(6)
C24 C23 C22 111.6(5)
C19 C24 C14 109.0(5)
C19 C24 C23 121.9(5)
C14 C24 C23 129.1(5)
F6 P1 F2 91.1(3)
F6 P1 F3 90.6(3)
F2 P1 F3 91.8(2)
F6 P1 F4 89.0(4)
F2 P1 F4 179.0(3)
F3 P1 F4 89.2(2)
F6 P1 F5 177.9(4)
F2 P1 F5 90.6(3)
F3 P1 F5 90.5(3)
F4 P1 F5 89.3(4)
F6 P1 F1 91.7(3)
F2 P1 F1 88.6(2)
F3 P1 F1 177.6(3)
F4 P1 F1 90.5(2)
F5 P1 F1 87.1(3)

loop_
_geom_bond_atom_site_label_1
_geom_bond_atom_site_label_2
_geom_bond_distance
Au1 C1 2.024(5)
Au1 C14 2.026(5)
N1 C1 1.371(6)
N1 C2 1.397(6)
N1 C8 1.486(6)
N2 C1 1.352(6)
N2 C7 1.394(6)
N2 C11 1.461(6)
N3 C14 1.362(7)
N3 N4 1.375(6)
N3 C15 1.469(7)
N4 C19 1.329(7)
N4 C18 1.476(7)
C2 C7 1.399(7)
C2 C3 1.401(7)
C3 C4 1.395(8)
C4 C5 1.403(8)
C5 C6 1.396(8)
C6 C7 1.398(7)
C8 C10 1.518(7)
C8 C9 1.520(7)
C11 C12 1.528(7)
C11 C13 1.537(7)
C14 C24 1.377(7)
C15 C16 1.520(7)
C16 C17 1.529(9)
C17 C18 1.524(8)
C19 C24 1.376(7)
C19 C20 1.495(7)
C20 C21 1.528(9)
C21 C22 1.461(10)
C22 C23 1.514(9)
C23 C24 1.500(8)
P1 F6 1.568(5)
P1 F2 1.581(4)
P1 F3 1.582(4)
P1 F4 1.583(4)
P1 F5 1.586(5)
P1 F1 1.590(4)
